data_1546062
loop_
_publ_author_name
'Mosquera, Marta Elena Gonzalez'
'Gomez-Sal, Pilar'
'Egido, Irene'
'L\'opez L\'opez, Mar\'ia'
'Hortelano, Carlos'

_publ_section_title
;
 FDHALO17: Comparison of Halogen Bonding networks with Ru(II) complexes
 and analysis of the influence of the XB interaction on their reactivity
;
_journal_name_full 'Faraday Discuss.'
_journal_paper_doi 10.1039/C7FD00079K
_journal_year 2017
_chemical_compound_source 'synthesis as described'
_chemical_formula_moiety 'C36 H36 Br2 Cl2 N4 Ru1'
_chemical_formula_sum 'C36 H36 Br2 Cl2 N4 Ru'
_chemical_formula_weight 856.48
_chemical_name_systematic
;
 ?
;
_space_group_IT_number 2
_symmetry_cell_setting triclinic
_symmetry_Int_Tables_number 2
_symmetry_space_group_name_Hall '-P 1'
_symmetry_space_group_name_H-M 'P -1'
_atom_sites_solution_hydrogens geom
_atom_sites_solution_primary direct
_atom_sites_solution_secondary difmap
_audit_conform_dict_location ftp://ftp.iucr.org/pub/cif_core.dic
_audit_conform_dict_name cif_core.dic
_audit_conform_dict_version 2.4
_audit_creation_date 2015-07-01T17:38:09-00:00
_audit_creation_method 'WinGX routine CIF_UPDATE'
_audit_update_record
;
2017-02-22 deposited with the CCDC.
2017-05-02 downloaded from the CCDC.
;
_cell_angle_alpha 67.358(7)
_cell_angle_beta 79.414(10)
_cell_angle_gamma 75.292(7)
_cell_formula_units_Z 1
_cell_length_a 9.5670(10)
_cell_length_b 10.4897(6)
_cell_length_c 10.6910(10)
_cell_measurement_reflns_used 235
_cell_measurement_temperature 200(2)
_cell_measurement_theta_max 16.13
_cell_measurement_theta_min 3.54
_cell_measurement_wavelength 0.71073
_cell_volume 953.31(15)
_computing_cell_refinement 'Dirax/lsq (Duisenberg & Schreurs, 1989-2000)'
_computing_data_collection 'Collect (Bruker AXS BV, 1997-2004)'
_computing_data_reduction 'EvalCCD (Duisenberg & Schreurs 1990-2000)'
_computing_molecular_graphics 'Ortep-3 for Windows (Farrugia, 1997)'
_computing_publication_material 'WinGX publication routines (Farrugia, 1999)'
_computing_structure_refinement 'SHELXL-97 (Sheldrick, 2008)'
_computing_structure_solution 'SIR2004 (Giacovazzo et al, 2004)'
_diffrn_ambient_temperature 200(2)
_diffrn_detector 'CCD plate'
_diffrn_detector_area_resol_mean 9
_diffrn_measured_fraction_theta_full 0.993
_diffrn_measured_fraction_theta_max 0.993
_diffrn_measurement_device '95mm CCD camera on \k-goniostat'
_diffrn_measurement_device_type KappaCCD
_diffrn_measurement_method 'CCD rotation images, thick slices'
_diffrn_orient_matrix_type X=UH
_diffrn_orient_matrix_UB_11 0.01
_diffrn_orient_matrix_UB_12 0
_diffrn_orient_matrix_UB_13 0
_diffrn_orient_matrix_UB_21 0
_diffrn_orient_matrix_UB_22 0.01
_diffrn_orient_matrix_UB_23 0
_diffrn_orient_matrix_UB_31 0
_diffrn_orient_matrix_UB_32 0
_diffrn_orient_matrix_UB_33 0.01
_diffrn_radiation_monochromator graphite
_diffrn_radiation_probe x-ray
_diffrn_radiation_type MoK\a
_diffrn_radiation_wavelength 0.71073
_diffrn_reflns_av_R_equivalents 0.0178
_diffrn_reflns_av_unetI/netI 0.0389
_diffrn_reflns_limit_h_max 12
_diffrn_reflns_limit_h_min -12
_diffrn_reflns_limit_k_max 12
_diffrn_reflns_limit_k_min -13
_diffrn_reflns_limit_l_max 13
_diffrn_reflns_limit_l_min -13
_diffrn_reflns_number 8174
_diffrn_reflns_reduction_process
;
 Scaled and merged with Sortav
 R.H. Blessing, (1987) Cryst. Rev. 1, 3-58
 R.H. Blessing, (1989) J. Appl. Cryst. 22, 396-397
;
_diffrn_reflns_theta_full 27.5
_diffrn_reflns_theta_max 27.5
_diffrn_reflns_theta_min 3.17
_diffrn_source 'Enraf Nonius FR590'
_exptl_absorpt_coefficient_mu 2.676
_exptl_absorpt_correction_T_max 0.406
_exptl_absorpt_correction_T_min 0.364
_exptl_absorpt_correction_type multi-scan
_exptl_absorpt_process_details
;
 R.H. Blessing, Acta Cryst. (1995), A51, 33-38
;
_exptl_crystal_colour orange
_exptl_crystal_density_diffrn 1.492
_exptl_crystal_density_method 'not measured'
_exptl_crystal_description prism
_exptl_crystal_F_000 428
_exptl_crystal_size_max 0.5
_exptl_crystal_size_mid 0.3
_exptl_crystal_size_min 0.3
_refine_diff_density_max 5.441
_refine_diff_density_min -2.927
_refine_diff_density_rms 0.273
_refine_ls_extinction_method none
_refine_ls_goodness_of_fit_ref 1.543
_refine_ls_hydrogen_treatment constr
_refine_ls_matrix_type full
_refine_ls_number_parameters 205
_refine_ls_number_reflns 4347
_refine_ls_number_restraints 0
_refine_ls_restrained_S_all 1.543
_refine_ls_R_factor_all 0.1295
_refine_ls_R_factor_gt 0.1005
_refine_ls_shift/su_max 0.011
_refine_ls_shift/su_mean 0.002
_refine_ls_structure_factor_coef Fsqd
_refine_ls_weighting_details 'calc w=1/[\s^2^(Fo^2^)+(0.2000P)^2^+0.0000P] where P=(Fo^2^+2Fc^2^)/3'
_refine_ls_weighting_scheme calc
_refine_ls_wR_factor_gt 0.333
_refine_ls_wR_factor_ref 0.3693
_reflns_number_gt 3130
_reflns_number_total 4347
_reflns_threshold_expression >2\s(I)
_cod_data_source_file c7fd00079k2.cif
_cod_data_source_block 1bBr2
_cod_original_cell_volume 953.31(14)
_cod_database_code 1546062

loop_
_symmetry_equiv_pos_as_xyz
'x, y, z'
'-x, -y, -z'

loop_
_atom_site_label
_atom_site_type_symbol
_atom_site_fract_x
_atom_site_fract_y
_atom_site_fract_z
_atom_site_U_iso_or_equiv
_atom_site_adp_type
_atom_site_occupancy
_atom_site_symmetry_multiplicity
_atom_site_calc_flag
_atom_site_refinement_flags
Ru1 Ru 0.5 0.5 0 0.0480(4) Uani 1 2 d S
Br1 Br 0.54918(10) 0.11485(9) 0.40618(8) 0.0475(4) Uani 1 1 d .
Cl1 Cl 0.6901(2) 0.3591(2) 0.16932(19) 0.0393(5) Uani 1 1 d .
N1 N 0.3584(10) 0.2459(9) 0.0443(10) 0.057(2) Uani 1 1 d .
C5 C 0.1841(13) -0.0672(12) 0.0259(14) 0.063(3) Uani 1 1 d .
H5 H 0.1443 -0.1374 0.0215 0.075 Uiso 1 1 calc R
C11 C 0.6434(11) 0.4573(9) -0.1449(11) 0.049(2) Uani 1 1 d .
C3 C 0.3415(11) 0.0978(11) -0.0721(11) 0.051(2) Uani 1 1 d .
C2 C 0.2989(10) 0.1378(9) 0.0414(11) 0.048(2) Uani 1 1 d .
C12 C 0.8512(11) 0.3848(10) -0.3074(12) 0.055(2) Uani 1 1 d .
N2 N 0.7336(10) 0.4314(9) -0.2266(10) 0.057(2) Uani 1 1 d .
C6 C 0.1416(11) -0.0244(11) 0.1358(13) 0.060(3) Uani 1 1 d .
H6 H 0.0754 -0.0666 0.2054 0.072 Uiso 1 1 calc R
C1 C 0.4122(11) 0.3356(9) 0.0311(10) 0.049(2) Uani 1 1 d .
C8 C 0.4467(14) 0.1674(12) -0.1830(13) 0.060(3) Uani 1 1 d .
H8A H 0.4635 0.1278 -0.2531 0.089 Uiso 1 1 calc R
H8B H 0.5366 0.1524 -0.1468 0.089 Uiso 1 1 calc R
H8C H 0.4077 0.2667 -0.2205 0.089 Uiso 1 1 calc R
C4 C 0.2861(11) -0.0082(11) -0.0803(11) 0.054(2) Uani 1 1 d .
H4 H 0.3153 -0.0394 -0.1533 0.065 Uiso 1 1 calc R
C9 C 0.150(2) 0.1361(17) 0.2575(17) 0.098(5) Uani 1 1 d .
H9A H 0.0788 0.0865 0.3191 0.147 Uiso 1 1 calc R
H9B H 0.1087 0.2351 0.2223 0.147 Uiso 1 1 calc R
H9C H 0.2322 0.1213 0.305 0.147 Uiso 1 1 calc R
C7 C 0.1981(11) 0.0824(11) 0.1423(12) 0.057(2) Uani 1 1 d .
C14 C 0.9388(16) 0.3056(15) -0.4920(15) 0.080(4) Uani 1 1 d .
H14 H 0.9211 0.2862 -0.5649 0.096 Uiso 1 1 calc R
C16 C 1.1079(15) 0.3109(15) -0.3619(18) 0.079(4) Uani 1 1 d .
H16 H 1.2047 0.2994 -0.3495 0.095 Uiso 1 1 calc R
C13 C 0.8229(14) 0.3597(13) -0.4168(13) 0.067(3) Uani 1 1 d .
C17 C 0.9867(15) 0.3623(13) -0.2719(15) 0.073(3) Uani 1 1 d .
C18 C 0.669(2) 0.393(2) -0.449(2) 0.119(7) Uani 1 1 d .
H18A H 0.6057 0.4291 -0.384 0.179 Uiso 1 1 calc R
H18B H 0.6424 0.3094 -0.4454 0.179 Uiso 1 1 calc R
H18C H 0.6591 0.4632 -0.5389 0.179 Uiso 1 1 calc R
C15 C 1.069(2) 0.2813(19) -0.4648(18) 0.108(6) Uani 1 1 d .
H15 H 1.1421 0.2413 -0.5169 0.129 Uiso 1 1 calc R
C19 C 1.0104(17) 0.3943(17) -0.1589(19) 0.094(5) Uani 1 1 d .
H19A H 1.1126 0.3736 -0.1504 0.141 Uiso 1 1 calc R
H19B H 0.9622 0.3382 -0.0767 0.141 Uiso 1 1 calc R
H19C H 0.9721 0.4924 -0.1744 0.141 Uiso 1 1 calc R

loop_
_atom_site_aniso_label
_atom_site_aniso_U_11
_atom_site_aniso_U_22
_atom_site_aniso_U_33
_atom_site_aniso_U_23
_atom_site_aniso_U_13
_atom_site_aniso_U_12
Ru1 0.0618(8) 0.0429(7) 0.0478(7) -0.0232(5) -0.0001(5) -0.0176(5)
Br1 0.0719(7) 0.0467(6) 0.0332(5) -0.0207(4) -0.0025(4) -0.0193(4)
Cl1 0.0583(12) 0.0312(9) 0.0291(10) -0.0067(7) -0.0057(8) -0.0155(8)
N1 0.066(5) 0.048(5) 0.064(6) -0.023(4) -0.012(4) -0.012(4)
C5 0.063(6) 0.049(6) 0.078(8) -0.014(5) -0.017(6) -0.021(5)
C11 0.055(5) 0.039(5) 0.059(6) -0.019(4) -0.010(5) -0.014(4)
C3 0.051(5) 0.049(5) 0.059(6) -0.023(5) -0.016(4) -0.002(4)
C2 0.052(5) 0.037(4) 0.057(6) -0.012(4) -0.011(4) -0.015(4)
C12 0.054(6) 0.042(5) 0.062(6) -0.014(5) 0.007(5) -0.015(4)
N2 0.065(5) 0.043(4) 0.063(6) -0.020(4) -0.002(4) -0.015(4)
C6 0.051(6) 0.047(5) 0.075(8) -0.012(5) -0.009(5) -0.010(4)
C1 0.076(6) 0.031(4) 0.045(5) -0.015(4) -0.008(4) -0.017(4)
C8 0.068(6) 0.053(6) 0.058(6) -0.014(5) -0.009(5) -0.018(5)
C4 0.063(6) 0.050(5) 0.056(6) -0.017(5) -0.012(5) -0.020(4)
C9 0.125(12) 0.085(10) 0.097(11) -0.060(9) 0.040(10) -0.036(8)
C7 0.050(5) 0.054(6) 0.067(7) -0.025(5) -0.005(5) -0.006(4)
C14 0.086(9) 0.079(9) 0.076(9) -0.045(7) 0.005(7) 0.002(7)
C16 0.069(8) 0.067(8) 0.089(11) -0.020(7) -0.020(7) 0.005(6)
C13 0.076(7) 0.061(7) 0.058(7) -0.018(6) 0.010(6) -0.019(5)
C17 0.080(8) 0.054(7) 0.071(8) 0.000(6) -0.012(7) -0.019(6)
C18 0.141(16) 0.145(17) 0.112(15) -0.059(13) -0.034(12) -0.063(13)
C15 0.115(14) 0.095(12) 0.073(10) -0.012(9) 0.007(10) 0.010(10)
C19 0.092(10) 0.081(10) 0.107(13) -0.014(9) -0.035(9) -0.028(8)

loop_
_atom_type_symbol
_atom_type_description
_atom_type_scat_dispersion_real
_atom_type_scat_dispersion_imag
_atom_type_scat_source
C C 0.0033 0.0016 'International Tables Vol C Tables 4.2.6.8 and 6.1.1.4'
H H 0 0 'International Tables Vol C Tables 4.2.6.8 and 6.1.1.4'
N N 0.0061 0.0033 'International Tables Vol C Tables 4.2.6.8 and 6.1.1.4'
Cl Cl 0.1484 0.1585 'International Tables Vol C Tables 4.2.6.8 and 6.1.1.4'
Br Br -0.2901 2.4595 'International Tables Vol C Tables 4.2.6.8 and 6.1.1.4'
Ru Ru -1.2594 0.8363 'International Tables Vol C Tables 4.2.6.8 and 6.1.1.4'

loop_
_exptl_crystal_face_index_h
_exptl_crystal_face_index_k
_exptl_crystal_face_index_l
_exptl_crystal_face_perp_dist
2 1 -5 0.15
-1 7 -3 0.186
-9 11 10 0.168
-1 0 2 0.124
1 -3 0 0.2
1 -9 -5 0.245
3 0 2 0.134
-5 -1 -4 0.153
1 2 2 0.223
5 0 1 0.103
-6 -9 -1 0.264

loop_
_geom_angle_atom_site_label_1
_geom_angle_atom_site_label_2
_geom_angle_atom_site_label_3
_geom_angle
_geom_angle_site_symmetry_1
_geom_angle_site_symmetry_3
C11 Ru1 C11 180.0000(10) . 2_665
C11 Ru1 C1 91.5(4) . .
C11 Ru1 C1 88.5(4) 2_665 .
C11 Ru1 C1 88.5(4) . 2_665
C11 Ru1 C1 91.5(4) 2_665 2_665
C1 Ru1 C1 180.0(6) . 2_665
C11 Ru1 Cl1 91.6(3) . 2_665
C11 Ru1 Cl1 88.4(3) 2_665 2_665
C1 Ru1 Cl1 85.3(3) . 2_665
C1 Ru1 Cl1 94.7(3) 2_665 2_665
C11 Ru1 Cl1 88.4(3) . .
C11 Ru1 Cl1 91.6(3) 2_665 .
C1 Ru1 Cl1 94.7(3) . .
C1 Ru1 Cl1 85.3(3) 2_665 .
Cl1 Ru1 Cl1 180.00(9) 2_665 .
C1 N1 C2 171.9(11) . .
C6 C5 C4 122.1(11) . .
N2 C11 Ru1 176.5(9) . .
C4 C3 C2 119.3(10) . .
C4 C3 C8 120.3(10) . .
C2 C3 C8 120.4(9) . .
C7 C2 C3 122.7(9) . .
C7 C2 N1 120.3(10) . .
C3 C2 N1 116.9(9) . .
C17 C12 C13 123.5(12) . .
C17 C12 N2 118.4(12) . .
C13 C12 N2 118.0(10) . .
C11 N2 C12 171.4(11) . .
C5 C6 C7 119.5(11) . .
N1 C1 Ru1 176.9(9) . .
C3 C4 C5 117.7(11) . .
C2 C7 C6 118.6(11) . .
C2 C7 C9 120.2(11) . .
C6 C7 C9 121.2(12) . .
C15 C14 C13 122.1(16) . .
C15 C16 C17 116.6(13) . .
C14 C13 C12 118.0(13) . .
C14 C13 C18 123.2(14) . .
C12 C13 C18 118.8(12) . .
C12 C17 C19 121.2(14) . .
C12 C17 C16 115.7(14) . .
C19 C17 C16 122.9(13) . .
C14 C15 C16 123.8(16) . .

loop_
_geom_bond_atom_site_label_1
_geom_bond_atom_site_label_2
_geom_bond_distance
_geom_bond_site_symmetry_2
Ru1 C11 1.981(11) .
Ru1 C11 1.981(11) 2_665
Ru1 C1 1.995(9) .
Ru1 C1 1.995(9) 2_665
Ru1 Cl1 2.560(2) 2_665
Ru1 Cl1 2.560(2) .
Br1 Br1 2.7297(18) 2_656
N1 C1 1.134(12) .
N1 C2 1.405(12) .
C5 C6 1.373(19) .
C5 C4 1.408(16) .
C11 N2 1.170(13) .
C3 C4 1.384(14) .
C3 C2 1.392(14) .
C3 C8 1.489(17) .
C2 C7 1.361(15) .
C12 C17 1.356(17) .
C12 C13 1.379(18) .
C12 N2 1.393(14) .
C6 C7 1.391(15) .
C9 C7 1.496(17) .
C14 C15 1.27(2) .
C14 C13 1.379(17) .
C16 C15 1.39(3) .
C16 C17 1.49(2) .
C13 C18 1.50(2) .
C17 C19 1.44(2) .
